data_7110214
loop_
_publ_author_name
'Peng Cui'
'Thomas P. Spaniol'
'Laurent Maron'
'Jun Okuda'

_publ_section_title
;
 An ion pair scandium hydride supported by a dianionic (NNNN)-type
 macrocycle ligand
;
_journal_name_full Chem.Commun.
_journal_page_first 424
_journal_paper_doi 10.1039/c3cc47805j
_journal_volume 50
_journal_year 2014
_chemical_formula_moiety '3(C30 H68 N12 Sc3), 3(C6 H5 S), 3(C4 H8 O)'
_chemical_formula_sum 'C120 H243 N36 O3 S3 Sc9'
_chemical_formula_weight 2739.32
_chemical_name_systematic
;
 ?
;
_space_group_IT_number 173
_symmetry_cell_setting trigonal
_symmetry_space_group_name_Hall 'P 6c'
_symmetry_space_group_name_H-M 'P 63'
_atom_sites_solution_hydrogens geom
_atom_sites_solution_primary direct
_atom_sites_solution_secondary difmap
_audit_creation_method SHELXL-97
_cell_angle_alpha 90.00
_cell_angle_beta 90.00
_cell_angle_gamma 120.00
_cell_formula_units_Z 2
_cell_length_a 19.2442(17)
_cell_length_b 19.2442(17)
_cell_length_c 21.4089(19)
_cell_measurement_reflns_used 9856
_cell_measurement_temperature 100(2)
_cell_measurement_theta_max 26.46
_cell_measurement_theta_min 2.26
_cell_volume 6866.3(11)
_computing_cell_refinement 'Bruker SAINT'
_computing_data_collection 'Bruker APEX'
_computing_data_reduction 'Bruker SAINT'
_computing_molecular_graphics 'ORTEP-III (Farrugia, 1999)'
_computing_structure_refinement 'SHELXL-97 (Sheldrick, 1997)'
_computing_structure_solution 'SIR-92 (Altomare 1992)'
_diffrn_ambient_temperature 100(2)
_diffrn_measured_fraction_theta_full 0.999
_diffrn_measured_fraction_theta_max 0.999
_diffrn_measurement_device_type 'Bruker APEX-I CCD'
_diffrn_measurement_method '\w scans'
_diffrn_radiation_monochromator 'multilayer optics'
_diffrn_radiation_source microsource
_diffrn_radiation_type MoK\a
_diffrn_radiation_wavelength 0.71073
_diffrn_reflns_av_R_equivalents 0.0599
_diffrn_reflns_av_sigmaI/netI 0.0529
_diffrn_reflns_limit_h_max 24
_diffrn_reflns_limit_h_min -24
_diffrn_reflns_limit_k_max 24
_diffrn_reflns_limit_k_min -24
_diffrn_reflns_limit_l_max 26
_diffrn_reflns_limit_l_min -26
_diffrn_reflns_number 82918
_diffrn_reflns_theta_full 26.46
_diffrn_reflns_theta_max 26.46
_diffrn_reflns_theta_min 1.90
_exptl_absorpt_coefficient_mu 0.523
_exptl_absorpt_correction_T_max 0.8935
_exptl_absorpt_correction_T_min 0.8380
_exptl_absorpt_correction_type multi-scan
_exptl_absorpt_process_details 'Sadabs Bruker'
_exptl_crystal_colour colourless
_exptl_crystal_density_diffrn 1.325
_exptl_crystal_density_method 'not measured'
_exptl_crystal_description block
_exptl_crystal_F_000 2952
_exptl_crystal_size_max 0.35
_exptl_crystal_size_mid 0.25
_exptl_crystal_size_min 0.22
_refine_diff_density_max 1.901
_refine_diff_density_min -0.633
_refine_diff_density_rms 0.095
_refine_ls_abs_structure_details 'Flack H D (1983), Acta Cryst. A39, 876-881'
_refine_ls_abs_structure_Flack 0.13(4)
_refine_ls_extinction_method none
_refine_ls_goodness_of_fit_ref 1.041
_refine_ls_hydrogen_treatment constr
_refine_ls_matrix_type full
_refine_ls_number_parameters 492
_refine_ls_number_reflns 9437
_refine_ls_number_restraints 1
_refine_ls_restrained_S_all 1.041
_refine_ls_R_factor_all 0.0743
_refine_ls_R_factor_gt 0.0665
_refine_ls_shift/su_max 0.015
_refine_ls_shift/su_mean 0.000
_refine_ls_structure_factor_coef Fsqd
_refine_ls_weighting_details 'calc w=1/[\s^2^(Fo^2^)+(0.1071P)^2^+6.2341P] where P=(Fo^2^+2Fc^2^)/3'
_refine_ls_weighting_scheme calc
_refine_ls_wR_factor_gt 0.1758
_refine_ls_wR_factor_ref 0.1845
_reflns_number_gt 8291
_reflns_number_total 9437
_reflns_threshold_expression >2sigma(I)
_cod_data_source_file c3cc47805j.txt
_cod_data_source_block 4
_cod_database_code 7110214

loop_
_symmetry_equiv_pos_as_xyz
'x, y, z'
'-x, -y, z+1/2'
'-y, x-y, z'
'-x+y, -x, z'
'x-y, x, z+1/2'
'y, -x+y, z+1/2'

loop_
_atom_site_label
_atom_site_type_symbol
_atom_site_fract_x
_atom_site_fract_y
_atom_site_fract_z
_atom_site_U_iso_or_equiv
_atom_site_adp_type
_atom_site_occupancy
_atom_site_symmetry_multiplicity
_atom_site_calc_flag
_atom_site_refinement_flags
_atom_site_disorder_assembly
_atom_site_disorder_group
Sc1 Sc 0.43077(4) 0.76430(4) 0.79711(3) 0.0194(2) Uani 1 1 d . . .
H1A H 0.3333 0.6667 0.7483 0.023 Uiso 1 3 d SR . .
H1B H 0.3333 0.6667 0.8498 0.023 Uiso 1 3 d SR . .
N1 N 0.3323(2) 0.79390(19) 0.80492(18) 0.0206(7) Uani 1 1 d . . .
N2 N 0.4606(2) 0.8292(2) 0.89852(17) 0.0227(8) Uani 1 1 d . . .
N3 N 0.5438(2) 0.8663(2) 0.78856(19) 0.0299(9) Uani 1 1 d . . .
N4 N 0.4354(2) 0.8295(2) 0.69627(19) 0.0308(9) Uani 1 1 d . . .
C1 C 0.3397(3) 0.8328(3) 0.8662(2) 0.0274(10) Uani 1 1 d . . .
H1C H 0.3082 0.7910 0.8977 0.033 Uiso 1 1 calc R . .
H1D H 0.3165 0.8685 0.8631 0.033 Uiso 1 1 calc R . .
C2 C 0.4267(3) 0.8818(3) 0.8882(2) 0.0269(10) Uani 1 1 d . . .
H2C H 0.4589 0.9228 0.8564 0.032 Uiso 1 1 calc R . .
H2D H 0.4290 0.9099 0.9276 0.032 Uiso 1 1 calc R . .
C3 C 0.5507(3) 0.8762(3) 0.9021(2) 0.0294(10) Uani 1 1 d . . .
H3C H 0.5673 0.9162 0.9362 0.035 Uiso 1 1 calc R . .
H3D H 0.5711 0.8394 0.9121 0.035 Uiso 1 1 calc R . .
C4 C 0.5866(3) 0.9181(2) 0.8422(3) 0.0305(10) Uani 1 1 d . . .
H4A H 0.5838 0.9681 0.8399 0.037 Uiso 1 1 calc R . .
H4B H 0.6439 0.9330 0.8406 0.037 Uiso 1 1 calc R . .
C5 C 0.5736(3) 0.9111(3) 0.7313(3) 0.0373(12) Uani 1 1 d . . .
H5A H 0.6270 0.9178 0.7221 0.045 Uiso 1 1 calc R . .
H5B H 0.5804 0.9651 0.7372 0.045 Uiso 1 1 calc R . .
C6 C 0.5211(5) 0.8730(5) 0.6776(4) 0.070(2) Uani 1 1 d . . .
H6A H 0.5349 0.8349 0.6579 0.084 Uiso 1 1 calc R . .
H6B H 0.5299 0.9145 0.6463 0.084 Uiso 1 1 calc R . .
C7 C 0.4096(4) 0.8843(4) 0.7160(3) 0.0513(16) Uani 1 1 d . . .
H7A H 0.4025 0.9107 0.6789 0.062 Uiso 1 1 calc R . .
H7B H 0.4517 0.9264 0.7426 0.062 Uiso 1 1 calc R . .
C8 C 0.3305(3) 0.8417(3) 0.7527(3) 0.0387(13) Uani 1 1 d . . .
H8A H 0.3180 0.8824 0.7688 0.046 Uiso 1 1 calc R . .
H8B H 0.2868 0.8062 0.7239 0.046 Uiso 1 1 calc R . .
C9 C 0.4329(3) 0.7896(3) 0.9587(2) 0.0339(11) Uani 1 1 d . . .
H9A H 0.4516 0.8300 0.9919 0.051 Uiso 1 1 calc R . .
H9B H 0.4543 0.7535 0.9657 0.051 Uiso 1 1 calc R . .
H9C H 0.3741 0.7586 0.9590 0.051 Uiso 1 1 calc R . .
C10 C 0.3961(7) 0.7909(5) 0.6379(3) 0.095(3) Uani 1 1 d . . .
H10A H 0.3968 0.8311 0.6094 0.143 Uiso 1 1 calc R . .
H10B H 0.3404 0.7496 0.6464 0.143 Uiso 1 1 calc R . .
H10C H 0.4246 0.7661 0.6187 0.143 Uiso 1 1 calc R . .
Sc2 Sc 0.67292(4) 0.43477(4) 0.80386(3) 0.01710(18) Uani 1 1 d . . .
H2A H 0.6667 0.3333 0.8568 0.021 Uiso 1 3 d SR . .
H2B H 0.6667 0.3333 0.7473 0.021 Uiso 1 3 d SR . .
N5 N 0.54333(19) 0.34077(19) 0.80592(17) 0.0198(7) Uani 1 1 d . . .
N6 N 0.6324(2) 0.4602(2) 0.90496(17) 0.0241(8) Uani 1 1 d . . .
N7 N 0.6899(2) 0.5512(2) 0.8010(2) 0.0268(8) Uani 1 1 d . . .
N8 N 0.6241(3) 0.4515(2) 0.7026(2) 0.0320(9) Uani 1 1 d . . .
C11 C 0.5078(3) 0.3462(3) 0.8662(2) 0.0309(11) Uani 1 1 d . . .
H11A H 0.5131 0.3111 0.8973 0.037 Uiso 1 1 calc R . .
H11B H 0.4498 0.3262 0.8601 0.037 Uiso 1 1 calc R . .
C12 C 0.5470(3) 0.4307(3) 0.8916(2) 0.0246(9) Uani 1 1 d . . .
H12A H 0.5421 0.4664 0.8607 0.030 Uiso 1 1 calc R . .
H12B H 0.5193 0.4316 0.9303 0.030 Uiso 1 1 calc R . .
C13 C 0.6770(3) 0.5496(3) 0.9130(2) 0.0321(11) Uani 1 1 d . . .
H13A H 0.6509 0.5643 0.9462 0.038 Uiso 1 1 calc R . .
H13B H 0.7326 0.5673 0.9265 0.038 Uiso 1 1 calc R . .
C14 C 0.6794(3) 0.5923(3) 0.8541(2) 0.0292(10) Uani 1 1 d . . .
H14A H 0.6287 0.5934 0.8494 0.035 Uiso 1 1 calc R . .
H14B H 0.7243 0.6483 0.8558 0.035 Uiso 1 1 calc R . .
C15 C 0.6828(3) 0.5869(3) 0.7433(3) 0.0376(12) Uani 1 1 d . . .
H15A H 0.6366 0.5959 0.7468 0.045 Uiso 1 1 calc R . .
H15B H 0.7318 0.6399 0.7377 0.045 Uiso 1 1 calc R . .
C16 C 0.6723(6) 0.5393(4) 0.6900(4) 0.083(3) Uani 1 1 d . . .
H16A H 0.7257 0.5520 0.6740 0.099 Uiso 1 1 calc R . .
H16B H 0.6454 0.5533 0.6570 0.099 Uiso 1 1 calc R . .
C17 C 0.5435(4) 0.4272(4) 0.7179(3) 0.0523(16) Uani 1 1 d . . .
H17A H 0.5139 0.4236 0.6791 0.063 Uiso 1 1 calc R . .
H17B H 0.5426 0.4686 0.7448 0.063 Uiso 1 1 calc R . .
C18 C 0.5004(3) 0.3464(3) 0.7517(3) 0.0407(13) Uani 1 1 d . . .
H18A H 0.4470 0.3364 0.7654 0.049 Uiso 1 1 calc R . .
H18B H 0.4917 0.3036 0.7217 0.049 Uiso 1 1 calc R . .
C19 C 0.6392(3) 0.4282(3) 0.9650(2) 0.0357(11) Uani 1 1 d . . .
H19A H 0.6170 0.3701 0.9615 0.054 Uiso 1 1 calc R . .
H19B H 0.6093 0.4393 0.9968 0.054 Uiso 1 1 calc R . .
H19C H 0.6958 0.4538 0.9771 0.054 Uiso 1 1 calc R . .
C20 C 0.6370(5) 0.4248(6) 0.6418(3) 0.073(2) Uani 1 1 d . . .
H20A H 0.6020 0.4290 0.6106 0.110 Uiso 1 1 calc R . .
H20B H 0.6244 0.3689 0.6449 0.110 Uiso 1 1 calc R . .
H20C H 0.6931 0.4587 0.6293 0.110 Uiso 1 1 calc R . .
Sc3 Sc 0.92882(4) 0.04021(4) 0.84301(5) 0.02496(19) Uani 1 1 d . . .
H3A H 1.0000 0.0000 0.8978 0.030 Uiso 1 3 d SR . .
H3B H 1.0000 0.0000 0.7804 0.030 Uiso 1 3 d SR . .
N9 N 0.8546(2) -0.0929(2) 0.8376(2) 0.0297(8) Uani 1 1 d . B .
N10 N 0.8648(2) 0.0230(2) 0.7412(2) 0.0321(9) Uani 1 1 d . . .
N11 N 0.8600(2) 0.0944(2) 0.8490(2) 0.0356(9) Uani 1 1 d . B .
N12 N 0.8583(3) 0.0003(3) 0.9459(2) 0.0398(10) Uani 1 1 d . . .
C21 C 0.8143(3) -0.1159(3) 0.7759(3) 0.0361(11) Uani 1 1 d . . .
H21A H 0.7655 -0.1694 0.7792 0.043 Uiso 1 1 calc R . .
H21B H 0.8507 -0.1200 0.7453 0.043 Uiso 1 1 calc R . .
C22 C 0.7915(3) -0.0566(3) 0.7526(3) 0.0347(11) Uani 1 1 d . . .
H22A H 0.7606 -0.0766 0.7133 0.042 Uiso 1 1 calc R . .
H22B H 0.7569 -0.0506 0.7838 0.042 Uiso 1 1 calc R . .
C23 C 0.8445(3) 0.0887(3) 0.7374(3) 0.0349(11) Uani 1 1 d . . .
H23A H 0.8930 0.1393 0.7250 0.042 Uiso 1 1 calc R . .
H23B H 0.8033 0.0751 0.7047 0.042 Uiso 1 1 calc R . .
C24 C 0.8140(3) 0.1010(3) 0.7979(3) 0.0360(11) Uani 1 1 d . . .
H24A H 0.8188 0.1547 0.7985 0.043 Uiso 1 1 calc R . .
H24B H 0.7566 0.0602 0.8028 0.043 Uiso 1 1 calc R . .
C25 C 0.8288(4) 0.1014(3) 0.9093(3) 0.0483(15) Uani 1 1 d . . .
H25A H 0.7871 0.1166 0.9034 0.058 Uiso 0.50 1 d PR A 1
H25B H 0.8725 0.1432 0.9349 0.058 Uiso 0.50 1 d PR A 1
H25C H 0.8488 0.1590 0.9172 0.058 Uiso 0.50 1 d PR A 2
H25D H 0.7696 0.0749 0.9058 0.058 Uiso 0.50 1 d PR A 2
C26A C 0.7931(5) 0.0199(5) 0.9421(4) 0.0245(17) Uiso 0.50 1 d P B 1
H26A H 0.7740 0.0229 0.9844 0.029 Uiso 0.50 1 calc PR B 1
H26B H 0.7472 -0.0217 0.9179 0.029 Uiso 0.50 1 calc PR B 1
C27A C 0.8208(5) -0.0916(5) 0.9467(4) 0.0245(17) Uiso 0.50 1 d P B 1
H27A H 0.8607 -0.1049 0.9636 0.029 Uiso 0.50 1 calc PR B 1
H27B H 0.7743 -0.1147 0.9755 0.029 Uiso 0.50 1 calc PR B 1
C26B C 0.8443(11) 0.0734(11) 0.9564(8) 0.077(4) Uiso 0.50 1 d P B 2
H26C H 0.7996 0.0567 0.9864 0.092 Uiso 0.50 1 calc PR B 2
H26D H 0.8930 0.1172 0.9763 0.092 Uiso 0.50 1 calc PR B 2
C27B C 0.7848(8) -0.0651(8) 0.9260(7) 0.058(3) Uiso 0.50 1 d P B 2
H27C H 0.7563 -0.0448 0.8999 0.070 Uiso 0.50 1 calc PR B 2
H27D H 0.7510 -0.0916 0.9631 0.070 Uiso 0.50 1 calc PR B 2
C28 C 0.7954(3) -0.1278(3) 0.8882(3) 0.0467(15) Uani 1 1 d . . .
H28A H 0.7472 -0.1253 0.8759 0.056 Uiso 0.50 1 d PR B 1
H28B H 0.7793 -0.1852 0.8923 0.056 Uiso 0.50 1 d PR B 1
H28C H 0.8118 -0.1574 0.9169 0.056 Uiso 0.50 1 d PR B 2
H28D H 0.7429 -0.1670 0.8699 0.056 Uiso 0.50 1 d PR B 2
C29 C 0.8991(3) 0.0205(4) 0.6799(3) 0.0414(13) Uani 1 1 d . . .
H29A H 0.9436 0.0741 0.6697 0.062 Uiso 1 1 calc R . .
H29B H 0.8576 0.0034 0.6476 0.062 Uiso 1 1 calc R . .
H29C H 0.9189 -0.0175 0.6818 0.062 Uiso 1 1 calc R . .
C30A C 0.9002(7) 0.0296(7) 1.0061(5) 0.031(2) Uiso 0.50 1 d P B 1
H30A H 0.8721 0.0480 1.0338 0.047 Uiso 0.50 1 calc PR B 1
H30B H 0.8940 0.0418 0.9627 0.047 Uiso 0.50 1 calc PR B 1
H30C H 0.9573 0.0571 1.0170 0.047 Uiso 0.50 1 calc PR B 1
C30B C 0.8880(13) -0.0013(12) 1.0087(10) 0.084(6) Uiso 0.50 1 d P B .
H30D H 0.9312 -0.0143 1.0074 0.127 Uiso 0.50 1 calc PR C 1
H30E H 0.8501 -0.0292 0.9746 0.127 Uiso 0.50 1 calc PR C 1
H30F H 0.8599 -0.0185 1.0488 0.127 Uiso 0.50 1 calc PR C 1
S1A S 0.44234(10) 0.99571(10) 0.54592(10) 0.0382(4) Uiso 0.70 1 d P D 1
C31A C 0.3411(5) 0.9463(5) 0.5646(3) 0.0347(16) Uiso 0.70 1 d P D 1
C32A C 0.2898(4) 0.8665(4) 0.5415(3) 0.0279(13) Uiso 0.70 1 d P D 1
H32A H 0.3116 0.8434 0.5142 0.033 Uiso 0.70 1 calc PR D 1
C33A C 0.2057(5) 0.8201(5) 0.5586(4) 0.0351(16) Uiso 0.70 1 d P D 1
H33A H 0.1736 0.7678 0.5418 0.042 Uiso 0.70 1 calc PR D 1
C34A C 0.1718(6) 0.8505(6) 0.5987(4) 0.043(2) Uiso 0.70 1 d P D 1
H34A H 0.1171 0.8198 0.6108 0.051 Uiso 0.70 1 calc PR D 1
C35A C 0.2210(6) 0.9284(6) 0.6211(4) 0.0436(19) Uiso 0.70 1 d P D 1
H35A H 0.1991 0.9512 0.6487 0.052 Uiso 0.70 1 calc PR D 1
C36A C 0.3019(6) 0.9737(5) 0.6038(4) 0.0412(18) Uiso 0.70 1 d P D 1
H36A H 0.3322 1.0267 0.6198 0.049 Uiso 0.70 1 calc PR D 1
O1A O 0.6719(14) 1.0646(14) 0.5260(10) 0.228(9) Uiso 0.70 1 d P E 1
C37A C 0.7377(14) 1.1574(14) 0.5395(12) 0.150(7) Uiso 0.70 1 d P E 1
H37A H 0.7645 1.1872 0.5009 0.180 Uiso 0.70 1 calc PR E 1
H37B H 0.7150 1.1859 0.5628 0.180 Uiso 0.70 1 calc PR E 1
C38A C 0.7925(9) 1.1395(9) 0.5799(6) 0.086(4) Uiso 0.70 1 d P E 1
H38A H 0.8492 1.1804 0.5718 0.103 Uiso 0.70 1 calc PR E 1
H38B H 0.7811 1.1429 0.6245 0.103 Uiso 0.70 1 calc PR E 1
C39A C 0.7815(6) 1.0639(6) 0.5675(4) 0.049(2) Uiso 0.70 1 d P E 1
H39A H 0.8205 1.0684 0.5354 0.058 Uiso 0.70 1 calc PR E 1
H39B H 0.7919 1.0420 0.6059 0.058 Uiso 0.70 1 calc PR E 1
C40A C 0.7043(9) 1.0117(9) 0.5466(8) 0.097(4) Uiso 0.70 1 d P E 1
H40A H 0.6711 0.9754 0.5807 0.116 Uiso 0.70 1 calc PR E 1
H40B H 0.7053 0.9789 0.5114 0.116 Uiso 0.70 1 calc PR E 1
S1B S 0.5297(3) 1.0150(3) 0.5515(3) 0.0467(10) Uiso 0.30 1 d P F 2
C31B C 0.6407(7) 1.0568(9) 0.5583(9) 0.056(5) Uiso 0.30 1 d PG F 2
C32B C 0.6959(8) 1.1379(8) 0.5507(9) 0.063(6) Uiso 0.30 1 d PG F 2
H32B H 0.6777 1.1752 0.5450 0.076 Uiso 0.30 1 calc PR F 2
C33B C 0.7776(8) 1.1645(8) 0.5515(9) 0.050(4) Uiso 0.30 1 d PG F 2
H33B H 0.8153 1.2199 0.5464 0.060 Uiso 0.30 1 calc PR F 2
C34B C 0.8042(8) 1.1099(12) 0.5598(11) 0.089(9) Uiso 0.30 1 d PG F 2
H34B H 0.8601 1.1281 0.5604 0.106 Uiso 0.30 1 calc PR F 2
C35B C 0.7491(12) 1.0288(11) 0.5674(11) 0.098(11) Uiso 0.30 1 d PG F 2
H35B H 0.7673 0.9916 0.5731 0.117 Uiso 0.30 1 calc PR F 2
C36B C 0.6673(10) 1.0023(7) 0.5666(9) 0.065(6) Uiso 0.30 1 d PG F 2
H36B H 0.6296 0.9468 0.5718 0.078 Uiso 0.30 1 calc PR F 2
O1B O 0.312(2) 0.912(2) 0.5503(18) 0.137(10) Uiso 0.30 1 d P G 2
C37B C 0.326(3) 0.990(3) 0.567(2) 0.116(13) Uiso 0.30 1 d P G 2
H37C H 0.3148 1.0177 0.5327 0.140 Uiso 0.30 1 calc PR G 2
H37D H 0.3801 1.0257 0.5846 0.140 Uiso 0.30 1 calc PR G 2
C38B C 0.2622(14) 0.9583(11) 0.6157(8) 0.032(4) Uiso 0.30 1 d P G 2
H38C H 0.2873 0.9655 0.6573 0.039 Uiso 0.30 1 calc PR G 2
H38D H 0.2339 0.9895 0.6150 0.039 Uiso 0.30 1 calc PR G 2
C39B C 0.2064(18) 0.8772(18) 0.6068(13) 0.064(7) Uiso 0.30 1 d P G 2
H39C H 0.1545 0.8701 0.5920 0.076 Uiso 0.30 1 calc PR G 2
H39D H 0.1973 0.8468 0.6462 0.076 Uiso 0.30 1 calc PR G 2
C40B C 0.2444(19) 0.8492(16) 0.5573(13) 0.061(6) Uiso 0.30 1 d P G 2
H40C H 0.2501 0.8037 0.5724 0.073 Uiso 0.30 1 calc PR G 2
H40D H 0.2130 0.8336 0.5180 0.073 Uiso 0.30 1 calc PR G 2

loop_
_atom_site_aniso_label
_atom_site_aniso_U_11
_atom_site_aniso_U_22
_atom_site_aniso_U_33
_atom_site_aniso_U_23
_atom_site_aniso_U_13
_atom_site_aniso_U_12
Sc1 0.0172(4) 0.0167(4) 0.0239(5) -0.0008(3) 0.0025(3) 0.0081(3)
N1 0.0230(16) 0.0142(15) 0.0250(17) 0.0028(14) 0.0007(15) 0.0096(13)
N2 0.0235(18) 0.0173(17) 0.026(2) -0.0024(14) 0.0017(14) 0.0094(15)
N3 0.0229(18) 0.0217(18) 0.036(2) -0.0047(16) 0.0071(16) 0.0045(15)
N4 0.033(2) 0.030(2) 0.026(2) 0.0041(16) 0.0053(17) 0.0132(18)
C1 0.025(2) 0.022(2) 0.037(3) -0.0048(18) 0.0093(19) 0.0142(18)
C2 0.027(2) 0.015(2) 0.033(2) -0.0033(17) 0.0040(19) 0.0066(18)
C3 0.023(2) 0.026(2) 0.037(3) -0.0058(19) -0.0056(19) 0.0102(19)
C4 0.021(2) 0.020(2) 0.045(3) -0.003(2) -0.003(2) 0.0065(16)
C5 0.024(2) 0.036(3) 0.044(3) 0.006(2) 0.008(2) 0.009(2)
C6 0.066(5) 0.074(5) 0.069(5) 0.021(4) 0.029(4) 0.036(4)
C7 0.062(4) 0.057(4) 0.049(3) 0.022(3) 0.011(3) 0.040(3)
C8 0.025(2) 0.041(3) 0.051(3) 0.023(3) 0.011(2) 0.017(2)
C9 0.041(3) 0.030(2) 0.030(3) -0.006(2) 0.001(2) 0.017(2)
C10 0.170(10) 0.071(5) 0.026(3) -0.001(3) -0.004(4) 0.046(6)
Sc2 0.0161(3) 0.0159(3) 0.0188(4) 0.0001(3) 0.0005(3) 0.0077(3)
N5 0.0178(15) 0.0182(15) 0.0235(17) -0.0006(14) -0.0026(15) 0.0091(13)
N6 0.0262(19) 0.029(2) 0.0232(19) -0.0008(15) 0.0030(15) 0.0186(17)
N7 0.0309(19) 0.0207(17) 0.032(2) 0.0054(16) 0.0016(17) 0.0155(15)
N8 0.046(2) 0.033(2) 0.025(2) 0.0070(17) 0.0021(18) 0.026(2)
C11 0.023(2) 0.022(2) 0.051(3) 0.003(2) 0.015(2) 0.0136(18)
C12 0.029(2) 0.025(2) 0.028(2) 0.0029(18) 0.0051(18) 0.019(2)
C13 0.031(3) 0.030(2) 0.036(3) -0.018(2) -0.011(2) 0.016(2)
C14 0.024(2) 0.021(2) 0.042(3) -0.0066(19) -0.0043(19) 0.0109(17)
C15 0.030(2) 0.023(2) 0.051(3) 0.012(2) -0.009(2) 0.007(2)
C16 0.126(8) 0.049(4) 0.068(5) 0.004(4) -0.035(5) 0.040(5)
C17 0.044(3) 0.061(4) 0.047(3) 0.012(3) -0.008(3) 0.022(3)
C18 0.031(3) 0.026(2) 0.052(3) 0.009(2) -0.021(2) 0.005(2)
C19 0.044(3) 0.056(3) 0.021(2) -0.002(2) 0.001(2) 0.035(3)
C20 0.094(6) 0.145(8) 0.021(3) 0.006(4) 0.007(3) 0.089(6)
Sc3 0.0200(4) 0.0199(4) 0.0358(4) -0.0024(4) -0.0009(4) 0.0105(3)
N9 0.0238(17) 0.0256(18) 0.039(2) -0.0002(18) 0.0043(19) 0.0119(15)
N10 0.0238(19) 0.033(2) 0.039(2) -0.0007(17) -0.0018(16) 0.0141(17)
N11 0.036(2) 0.033(2) 0.044(2) -0.001(2) 0.001(2) 0.0229(17)
N12 0.037(2) 0.043(2) 0.042(3) -0.006(2) 0.0036(19) 0.022(2)
C21 0.029(2) 0.025(2) 0.058(3) -0.013(2) -0.008(2) 0.016(2)
C22 0.022(2) 0.032(2) 0.050(3) -0.012(2) -0.006(2) 0.013(2)
C23 0.033(3) 0.028(2) 0.047(3) 0.002(2) -0.009(2) 0.017(2)
C24 0.025(2) 0.025(2) 0.060(3) -0.002(2) -0.001(2) 0.0139(18)
C25 0.056(4) 0.034(3) 0.066(4) -0.002(3) 0.019(3) 0.031(3)
C28 0.033(3) 0.032(3) 0.072(4) 0.006(3) 0.023(3) 0.014(2)
C29 0.033(3) 0.054(3) 0.036(3) -0.004(2) -0.002(2) 0.021(3)

loop_
_atom_type_symbol
_atom_type_description
_atom_type_scat_dispersion_real
_atom_type_scat_dispersion_imag
_atom_type_scat_source
C C 0.0033 0.0016 'International Tables Vol C Tables 4.2.6.8 and 6.1.1.4'
H H 0.0000 0.0000 'International Tables Vol C Tables 4.2.6.8 and 6.1.1.4'
N N 0.0061 0.0033 'International Tables Vol C Tables 4.2.6.8 and 6.1.1.4'
O O 0.0106 0.0060 'International Tables Vol C Tables 4.2.6.8 and 6.1.1.4'
S S 0.1246 0.1234 'International Tables Vol C Tables 4.2.6.8 and 6.1.1.4'
Sc Sc 0.2519 0.3716 'International Tables Vol C Tables 4.2.6.8 and 6.1.1.4'

loop_
_geom_angle_atom_site_label_1
_geom_angle_atom_site_label_2
_geom_angle_atom_site_label_3
_geom_angle
_geom_angle_site_symmetry_1
_geom_angle_site_symmetry_3
N3 Sc1 H1A 145.5 . .
N3 Sc1 H1B 153.6 . .
H1A Sc1 H1B 60.1 . .
N3 Sc1 N1 101.81(14) . 4_565
H1A Sc1 N1 77.7 . 4_565
H1B Sc1 N1 73.5 . 4_565
N3 Sc1 N1 112.59(14) . .
H1A Sc1 N1 77.3 . .
H1B Sc1 N1 73.1 . .
N1 Sc1 N1 145.12(13) 4_565 .
N3 Sc1 N2 74.17(14) . .
H1A Sc1 N2 139.8 . .
H1B Sc1 N2 82.0 . .
N1 Sc1 N2 105.68(13) 4_565 .
N1 Sc1 N2 79.31(13) . .
N3 Sc1 N4 71.95(15) . .
H1A Sc1 N4 79.2 . .
H1B Sc1 N4 133.0 . .
N1 Sc1 N4 122.18(14) 4_565 .
N1 Sc1 N4 75.94(13) . .
N2 Sc1 N4 125.43(13) . .
N3 Sc1 Sc1 154.71(12) . 3_665
H1A Sc1 Sc1 40.8 . 3_665
H1B Sc1 Sc1 42.1 . 3_665
N1 Sc1 Sc1 103.27(9) 4_565 3_665
N1 Sc1 Sc1 43.02(8) . 3_665
N2 Sc1 Sc1 101.85(9) . 3_665
N4 Sc1 Sc1 91.84(10) . 3_665
N3 Sc1 Sc1 144.50(12) . 4_565
H1A Sc1 Sc1 40.8 . 4_565
H1B Sc1 Sc1 42.1 . 4_565
N1 Sc1 Sc1 43.49(9) 4_565 4_565
N1 Sc1 Sc1 102.81(8) . 4_565
N2 Sc1 Sc1 116.49(9) . 4_565
N4 Sc1 Sc1 116.06(10) . 4_565
Sc1 Sc1 Sc1 60.0 3_665 4_565
C8 N1 C1 112.8(3) . .
C8 N1 Sc1 111.5(3) . 3_665
C1 N1 Sc1 116.1(3) . 3_665
C8 N1 Sc1 113.1(3) . .
C1 N1 Sc1 108.4(3) . .
Sc1 N1 Sc1 93.49(12) 3_665 .
C9 N2 C2 108.7(4) . .
C9 N2 C3 106.2(4) . .
C2 N2 C3 111.7(4) . .
C9 N2 Sc1 126.3(3) . .
C2 N2 Sc1 98.5(3) . .
C3 N2 Sc1 105.0(3) . .
C5 N3 C4 109.7(4) . .
C5 N3 Sc1 123.6(3) . .
C4 N3 Sc1 122.4(3) . .
C7 N4 C10 110.2(6) . .
C7 N4 C6 111.1(5) . .
C10 N4 C6 101.8(6) . .
C7 N4 Sc1 100.2(3) . .
C10 N4 Sc1 127.7(4) . .
C6 N4 Sc1 105.6(4) . .
N1 C1 C2 112.5(3) . .
N2 C2 C1 110.4(4) . .
C4 C3 N2 111.4(4) . .
N3 C4 C3 110.7(3) . .
N3 C5 C6 113.6(5) . .
C5 C6 N4 111.5(5) . .
N4 C7 C8 111.9(5) . .
N1 C8 C7 113.5(4) . .
N7 Sc2 H2A 150.5 . .
N7 Sc2 N5 102.80(13) . 4_665
H2A Sc2 N5 74.6 . 4_665
N7 Sc2 N5 112.36(13) . .
H2A Sc2 N5 74.2 . .
N5 Sc2 N5 144.83(13) 4_665 .
N7 Sc2 H2B 145.5 . .
H2A Sc2 H2B 63.5 . .
N5 Sc2 H2B 76.1 4_665 .
N5 Sc2 H2B 75.8 . .
N7 Sc2 N6 72.87(15) . .
H2A Sc2 N6 80.8 . .
N5 Sc2 N6 111.68(13) 4_665 .
N5 Sc2 N6 78.74(13) . .
H2B Sc2 N6 140.4 . .
N7 Sc2 N8 72.43(15) . .
H2A Sc2 N8 135.8 . .
N5 Sc2 N8 116.24(14) 4_665 .
N5 Sc2 N8 77.13(14) . .
H2B Sc2 N8 77.3 . .
N6 Sc2 N8 125.38(13) . .
N7 Sc2 Sc2 154.55(11) . 3_655
H2A Sc2 Sc2 42.0 . 3_655
N5 Sc2 Sc2 102.63(9) 4_665 3_655
N5 Sc2 Sc2 42.28(8) . 3_655
H2B Sc2 Sc2 43.1 . 3_655
N6 Sc2 Sc2 98.69(10) . 3_655
N8 Sc2 Sc2 95.10(10) . 3_655
N7 Sc2 Sc2 145.36(11) . 4_665
H2A Sc2 Sc2 42.0 . 4_665
N5 Sc2 Sc2 42.64(9) 4_665 4_665
N5 Sc2 Sc2 102.26(8) . 4_665
H2B Sc2 Sc2 43.1 . 4_665
N6 Sc2 Sc2 116.64(9) . 4_665
N8 Sc2 Sc2 116.01(10) . 4_665
Sc2 Sc2 Sc2 60.0 3_655 4_665
C18 N5 C11 112.7(4) . .
C18 N5 Sc2 114.7(3) . 3_655
C11 N5 Sc2 112.3(3) . 3_655
C18 N5 Sc2 111.6(3) . .
C11 N5 Sc2 109.1(3) . .
Sc2 N5 Sc2 95.08(13) 3_655 .
C19 N6 C12 109.1(4) . .
C19 N6 C13 105.2(4) . .
C12 N6 C13 110.7(3) . .
C19 N6 Sc2 126.4(3) . .
C12 N6 Sc2 99.1(3) . .
C13 N6 Sc2 106.0(3) . .
C15 N7 C14 109.6(4) . .
C15 N7 Sc2 122.0(3) . .
C14 N7 Sc2 124.5(3) . .
C17 N8 C20 116.0(5) . .
C17 N8 C16 112.0(6) . .
C20 N8 C16 96.8(6) . .
C17 N8 Sc2 100.4(3) . .
C20 N8 Sc2 126.7(4) . .
C16 N8 Sc2 104.3(4) . .
N5 C11 C12 112.8(4) . .
N6 C12 C11 110.2(4) . .
C14 C13 N6 112.1(4) . .
N7 C14 C13 109.6(4) . .
C16 C15 N7 113.3(5) . .
C15 C16 N8 113.3(7) . .
N8 C17 C18 113.1(5) . .
N5 C18 C17 114.4(4) . .
N11 Sc3 H3A 144.2 . .
N11 Sc3 N9 112.39(15) . .
H3A Sc3 N9 77.2 . .
N11 Sc3 N9 102.03(15) . 4_765
H3A Sc3 N9 77.2 . 4_765
N9 Sc3 N9 145.36(14) . 4_765
N11 Sc3 H3B 147.7 . .
H3A Sc3 H3B 67.5 . .
N9 Sc3 H3B 74.4 . .
N9 Sc3 H3B 74.4 4_765 .
N11 Sc3 N10 73.46(17) . .
H3A Sc3 N10 141.5 . .
N9 Sc3 N10 78.93(15) . .
N9 Sc3 N10 108.33(16) 4_765 .
H3B Sc3 N10 77.3 . .
N11 Sc3 N12 73.36(17) . .
H3A Sc3 N12 76.2 . .
N9 Sc3 N12 75.76(16) . .
N9 Sc3 N12 119.63(16) 4_765 .
H3B Sc3 N12 136.9 . .
N10 Sc3 N12 125.84(13) . .
N11 Sc3 Sc3 154.97(12) . 3_645
H3A Sc3 Sc3 42.7 . 3_645
N9 Sc3 Sc3 43.02(10) . 3_645
N9 Sc3 Sc3 102.90(9) 4_765 3_645
H3B Sc3 Sc3 45.2 . 3_645
N10 Sc3 Sc3 100.63(10) . 3_645
N12 Sc3 Sc3 92.22(10) . 3_645
N11 Sc3 Sc3 144.64(12) . 4_765
H3A Sc3 Sc3 42.7 . 4_765
N9 Sc3 Sc3 102.92(9) . 4_765
N9 Sc3 Sc3 43.00(9) 4_765 4_765
H3B Sc3 Sc3 45.2 . 4_765
N10 Sc3 Sc3 116.72(10) . 4_765
N12 Sc3 Sc3 115.24(11) . 4_765
Sc3 Sc3 Sc3 60.0 3_645 4_765
C28 N9 C21 110.5(4) . .
C28 N9 Sc3 113.2(3) . .
C21 N9 Sc3 109.2(3) . .
C28 N9 Sc3 116.6(3) . 3_645
C21 N9 Sc3 112.3(3) . 3_645
Sc3 N9 Sc3 93.98(14) . 3_645
C29 N10 C22 108.6(4) . .
C29 N10 C23 106.7(4) . .
C22 N10 C23 111.2(4) . .
C29 N10 Sc3 126.3(3) . .
C22 N10 Sc3 98.4(3) . .
C23 N10 Sc3 105.1(3) . .
C24 N11 C25 111.2(4) . .
C24 N11 Sc3 124.9(3) . .
C25 N11 Sc3 120.0(4) . .
C30B N12 C27B 119.1(11) . .
C27B N12 C30A 136.0(8) . .
C30B N12 C26A 116.4(10) . .
C30A N12 C26A 108.7(6) . .
C30A N12 C27A 106.5(6) . .
C26A N12 C27A 108.8(6) . .
C30B N12 C26B 97.5(11) . .
C27B N12 C26B 107.3(9) . .
C30B N12 Sc3 131.1(9) . .
C27B N12 Sc3 99.0(6) . .
C30A N12 Sc3 123.0(5) . .
C26A N12 Sc3 105.7(4) . .
C27A N12 Sc3 103.5(4) . .
C26B N12 Sc3 99.2(7) . .
N9 C21 C22 112.2(4) . .
N10 C22 C21 110.4(4) . .
C24 C23 N10 112.1(4) . .
N11 C24 C23 109.6(4) . .
C26B C25 N11 118.5(9) . .
N11 C25 C26A 107.8(5) . .
N12 C26A C25 106.4(6) . .
C28 C27A N12 114.1(6) . .
C25 C26B N12 117.1(13) . .
N12 C27B C28 112.9(9) . .
C27A C28 N9 115.8(6) . .
N9 C28 C27B 113.8(7) . .
C36A C31A C32A 113.5(7) . .
C36A C31A S1A 127.0(7) . .
C32A C31A S1A 119.4(6) . .
C31A C32A C33A 122.1(7) . .
C34A C33A C32A 121.1(8) . .
C33A C34A C35A 117.4(9) . .
C34A C35A C36A 121.4(9) . .
C31A C36A C35A 124.5(8) . .
C40A O1A C37A 109.6(18) . .
C38A C37A O1A 95.7(16) . .
C39A C38A C37A 111.5(14) . .
C40A C39A C38A 111.7(11) . .
C39A C40A O1A 105.1(14) . .
C32B C31B C36B 120.0 . .
C32B C31B S1B 122.6(9) . .
C36B C31B S1B 117.2(9) . .
C33B C32B C31B 120.0 . .
C34B C33B C32B 120.0 . .
C33B C34B C35B 120.0 . .
C36B C35B C34B 120.0 . .
C35B C36B C31B 120.0 . .
C40B O1B C37B 122(3) . .
O1B C37B C38B 93(3) . .
C39B C38B C37B 112(2) . .
C38B C39B C40B 105(2) . .
O1B C40B C39B 101(3) . .

loop_
_geom_bond_atom_site_label_1
_geom_bond_atom_site_label_2
_geom_bond_distance
_geom_bond_site_symmetry_2
Sc1 N3 2.085(4) .
Sc1 H1A 2.1487 .
Sc1 H1B 2.1902 .
Sc1 N1 2.222(3) 4_565
Sc1 N1 2.242(3) .
Sc1 N2 2.426(4) .
Sc1 N4 2.476(4) .
Sc1 Sc1 3.2512(13) 3_665
Sc1 Sc1 3.2512(13) 4_565
N1 C8 1.459(6) .
N1 C1 1.482(6) .
N1 Sc1 2.222(3) 3_665
N2 C9 1.456(6) .
N2 C2 1.468(6) .
N2 C3 1.505(6) .
N3 C5 1.443(7) .
N3 C4 1.474(6) .
N4 C7 1.435(7) .
N4 C10 1.457(8) .
N4 C6 1.483(8) .
C1 C2 1.529(7) .
C3 C4 1.488(7) .
C5 C6 1.462(10) .
C7 C8 1.536(8) .
Sc2 N7 2.098(3) .
Sc2 H2A 2.2081 .
Sc2 N5 2.216(3) 4_665
Sc2 N5 2.232(3) .
Sc2 H2B 2.2481 .
Sc2 N6 2.432(4) .
Sc2 N8 2.447(4) .
Sc2 Sc2 3.2818(12) 3_655
Sc2 Sc2 3.2818(12) 4_665
N5 C18 1.460(6) .
N5 C11 1.489(6) .
N5 Sc2 2.216(3) 3_655
N6 C19 1.460(6) .
N6 C12 1.473(6) .
N6 C13 1.499(6) .
N7 C15 1.452(7) .
N7 C14 1.456(6) .
N8 C17 1.418(8) .
N8 C20 1.464(7) .
N8 C16 1.490(9) .
C11 C12 1.511(6) .
C13 C14 1.493(7) .
C15 C16 1.414(10) .
C17 C18 1.529(8) .
Sc3 N11 2.059(4) .
Sc3 H3A 2.2159 .
Sc3 N9 2.226(4) .
Sc3 N9 2.227(4) 4_765
Sc3 H3B 2.3093 .
Sc3 N10 2.443(4) .
Sc3 N12 2.499(5) .
Sc3 Sc3 3.2565(13) 3_645
Sc3 Sc3 3.2565(13) 4_765
N9 C28 1.467(7) .
N9 C21 1.483(7) .
N9 Sc3 2.227(4) 3_645
N10 C29 1.481(7) .
N10 C22 1.496(6) .
N10 C23 1.500(6) .
N11 C24 1.452(7) .
N11 C25 1.459(7) .
N12 C30B 1.47(2) .
N12 C27B 1.409(14) .
N12 C30A 1.474(12) .
N12 C26A 1.484(9) .
N12 C27A 1.540(9) .
N12 C26B 1.577(18) .
C21 C22 1.498(7) .
C23 C24 1.489(8) .
C25 C26B 1.248(18) .
C25 C26A 1.532(10) .
C27A C28 1.398(11) .
C27A C30B 2.05(2) .
C27B C28 1.550(15) .
C30A C30B 0.52(2) .
S1A C31A 1.734(8) .
C31A C36A 1.396(13) .
C31A C32A 1.435(11) .
C32A C33A 1.451(10) .
C33A C34A 1.375(11) .
C34A C35A 1.398(14) .
C35A C36A 1.402(12) .
O1A C40A 1.50(2) .
O1A C37A 1.62(3) .
C37A C38A 1.53(2) .
C38A C39A 1.387(17) .
C39A C40A 1.386(18) .
S1B C31B 1.875(13) .
C31B C32B 1.3900 .
C31B C36B 1.3900 .
C32B C33B 1.3900 .
C33B C34B 1.3900 .
C34B C35B 1.3900 .
C35B C36B 1.3900 .
O1B C40B 1.27(4) .
O1B C37B 1.44(5) .
C37B C38B 1.48(5) .
C38B C39B 1.40(4) .
C39B C40B 1.53(4) .

loop_
_geom_torsion_atom_site_label_1
_geom_torsion_atom_site_label_2
_geom_torsion_atom_site_label_3
_geom_torsion_atom_site_label_4
_geom_torsion
_geom_torsion_site_symmetry_1
_geom_torsion_site_symmetry_4
N3 Sc1 N1 C8 56.5(4) . .
H1A Sc1 N1 C8 -88.7 . .
H1B Sc1 N1 C8 -151.0 . .
N1 Sc1 N1 C8 -133.7(4) 4_565 .
N2 Sc1 N1 C8 124.2(3) . .
N4 Sc1 N1 C8 -6.7(3) . .
Sc1 Sc1 N1 C8 -115.2(4) 3_665 .
Sc1 Sc1 N1 C8 -120.8(3) 4_565 .
N3 Sc1 N1 C1 -69.3(3) . .
H1A Sc1 N1 C1 145.5 . .
H1B Sc1 N1 C1 83.2 . .
N1 Sc1 N1 C1 100.5(3) 4_565 .
N2 Sc1 N1 C1 -1.6(2) . .
N4 Sc1 N1 C1 -132.5(3) . .
Sc1 Sc1 N1 C1 119.0(3) 3_665 .
Sc1 Sc1 N1 C1 113.4(2) 4_565 .
N3 Sc1 N1 Sc1 171.72(14) . 3_665
H1A Sc1 N1 Sc1 26.5 . 3_665
H1B Sc1 N1 Sc1 -35.8 . 3_665
N1 Sc1 N1 Sc1 -18.4(4) 4_565 3_665
N2 Sc1 N1 Sc1 -120.57(14) . 3_665
N4 Sc1 N1 Sc1 108.47(15) . 3_665
Sc1 Sc1 N1 Sc1 -5.58(13) 4_565 3_665
N3 Sc1 N2 C9 -149.6(4) . .
H1A Sc1 N2 C9 37.9 . .
H1B Sc1 N2 C9 18.8 . .
N1 Sc1 N2 C9 -51.4(4) 4_565 .
N1 Sc1 N2 C9 93.1(4) . .
N4 Sc1 N2 C9 157.1(3) . .
Sc1 Sc1 N2 C9 56.2(4) 3_665 .
Sc1 Sc1 N2 C9 -6.0(4) 4_565 .
N3 Sc1 N2 C2 89.5(3) . .
H1A Sc1 N2 C2 -83.0 . .
H1B Sc1 N2 C2 -102.1 . .
N1 Sc1 N2 C2 -172.3(2) 4_565 .
N1 Sc1 N2 C2 -27.8(3) . .
N4 Sc1 N2 C2 36.2(3) . .
Sc1 Sc1 N2 C2 -64.7(3) 3_665 .
Sc1 Sc1 N2 C2 -126.9(2) 4_565 .
N3 Sc1 N2 C3 -25.7(3) . .
H1A Sc1 N2 C3 161.7 . .
H1B Sc1 N2 C3 142.7 . .
N1 Sc1 N2 C3 72.4(3) 4_565 .
N1 Sc1 N2 C3 -143.1(3) . .
N4 Sc1 N2 C3 -79.1(3) . .
Sc1 Sc1 N2 C3 180.0(3) 3_665 .
Sc1 Sc1 N2 C3 117.8(3) 4_565 .
H1A Sc1 N3 C5 23.1 . .
H1B Sc1 N3 C5 -175.0 . .
N1 Sc1 N3 C5 108.4(4) 4_565 .
N1 Sc1 N3 C5 -77.5(4) . .
N2 Sc1 N3 C5 -148.4(4) . .
N4 Sc1 N3 C5 -11.8(4) . .
Sc1 Sc1 N3 C5 -64.2(5) 3_665 .
Sc1 Sc1 N3 C5 98.0(4) 4_565 .
H1A Sc1 N3 C4 177.3 . .
H1B Sc1 N3 C4 -20.7 . .
N1 Sc1 N3 C4 -97.3(3) 4_565 .
N1 Sc1 N3 C4 76.8(4) . .
N2 Sc1 N3 C4 5.9(3) . .
N4 Sc1 N3 C4 142.4(4) . .
Sc1 Sc1 N3 C4 90.1(4) 3_665 .
Sc1 Sc1 N3 C4 -107.8(3) 4_565 .
N3 Sc1 N4 C7 -88.2(4) . .
H1A Sc1 N4 C7 111.1 . .
H1B Sc1 N4 C7 81.6 . .
N1 Sc1 N4 C7 179.0(3) 4_565 .
N1 Sc1 N4 C7 31.7(4) . .
N2 Sc1 N4 C7 -33.9(4) . .
Sc1 Sc1 N4 C7 72.0(3) 3_665 .
Sc1 Sc1 N4 C7 129.3(3) 4_565 .
N3 Sc1 N4 C10 146.2(7) . .
H1A Sc1 N4 C10 -14.5 . .
H1B Sc1 N4 C10 -44.0 . .
N1 Sc1 N4 C10 53.4(7) 4_565 .
N1 Sc1 N4 C10 -93.9(7) . .
N2 Sc1 N4 C10 -159.5(6) . .
Sc1 Sc1 N4 C10 -53.6(7) 3_665 .
Sc1 Sc1 N4 C10 3.7(7) 4_565 .
N3 Sc1 N4 C6 27.3(4) . .
H1A Sc1 N4 C6 -133.4 . .
H1B Sc1 N4 C6 -162.9 . .
N1 Sc1 N4 C6 -65.5(4) 4_565 .
N1 Sc1 N4 C6 147.2(4) . .
N2 Sc1 N4 C6 81.5(4) . .
Sc1 Sc1 N4 C6 -172.5(4) 3_665 .
Sc1 Sc1 N4 C6 -115.3(4) 4_565 .
C8 N1 C1 C2 -94.2(4) . .
Sc1 N1 C1 C2 135.3(3) 3_665 .
Sc1 N1 C1 C2 31.7(4) . .
C9 N2 C2 C1 -79.4(5) . .
C3 N2 C2 C1 163.7(4) . .
Sc1 N2 C2 C1 53.7(4) . .
N1 C1 C2 N2 -63.6(5) . .
C9 N2 C3 C4 178.5(4) . .
C2 N2 C3 C4 -63.1(5) . .
Sc1 N2 C3 C4 42.7(4) . .
C5 N3 C4 C3 173.6(4) . .
Sc1 N3 C4 C3 16.2(5) . .
N2 C3 C4 N3 -40.5(5) . .
C4 N3 C5 C6 -164.0(5) . .
Sc1 N3 C5 C6 -6.9(7) . .
N3 C5 C6 N4 33.6(8) . .
C7 N4 C6 C5 68.0(7) . .
C10 N4 C6 C5 -174.7(6) . .
Sc1 N4 C6 C5 -39.8(6) . .
C10 N4 C7 C8 84.3(6) . .
C6 N4 C7 C8 -163.6(5) . .
Sc1 N4 C7 C8 -52.4(5) . .
C1 N1 C8 C7 104.3(5) . .
Sc1 N1 C8 C7 -122.9(5) 3_665 .
Sc1 N1 C8 C7 -19.0(6) . .
N4 C7 C8 N1 53.0(7) . .
N7 Sc2 N5 C18 58.3(4) . .
H2A Sc2 N5 C18 -152.2 . .
N5 Sc2 N5 C18 -123.9(4) 4_665 .
H2B Sc2 N5 C18 -86.2 . .
N6 Sc2 N5 C18 124.3(3) . .
N8 Sc2 N5 C18 -6.3(3) . .
Sc2 Sc2 N5 C18 -119.1(4) 3_655 .
Sc2 Sc2 N5 C18 -120.6(3) 4_665 .
N7 Sc2 N5 C11 -66.9(3) . .
H2A Sc2 N5 C11 82.6 . .
N5 Sc2 N5 C11 110.9(3) 4_665 .
H2B Sc2 N5 C11 148.5 . .
N6 Sc2 N5 C11 -0.9(3) . .
N8 Sc2 N5 C11 -131.6(3) . .
Sc2 Sc2 N5 C11 115.7(3) 3_655 .
Sc2 Sc2 N5 C11 114.2(2) 4_665 .
N7 Sc2 N5 Sc2 177.38(14) . 3_655
H2A Sc2 N5 Sc2 -33.1 . 3_655
N5 Sc2 N5 Sc2 -4.8(4) 4_665 3_655
H2B Sc2 N5 Sc2 32.8 . 3_655
N6 Sc2 N5 Sc2 -116.62(15) . 3_655
N8 Sc2 N5 Sc2 112.76(15) . 3_655
Sc2 Sc2 N5 Sc2 -1.49(13) 4_665 3_655
N7 Sc2 N6 C19 -148.1(4) . .
H2A Sc2 N6 C19 18.4 . .
N5 Sc2 N6 C19 -50.8(4) 4_665 .
N5 Sc2 N6 C19 94.1(4) . .
H2B Sc2 N6 C19 43.5 . .
N8 Sc2 N6 C19 159.3(4) . .
Sc2 Sc2 N6 C19 56.6(4) 3_655 .
Sc2 Sc2 N6 C19 -4.1(4) 4_665 .
N7 Sc2 N6 C12 90.0(3) . .
H2A Sc2 N6 C12 -103.5 . .
N5 Sc2 N6 C12 -172.7(2) 4_665 .
N5 Sc2 N6 C12 -27.8(2) . .
H2B Sc2 N6 C12 -78.4 . .
N8 Sc2 N6 C12 37.3(3) . .
Sc2 Sc2 N6 C12 -65.3(3) 3_655 .
Sc2 Sc2 N6 C12 -126.0(2) 4_665 .
N7 Sc2 N6 C13 -24.7(3) . .
H2A Sc2 N6 C13 141.8 . .
N5 Sc2 N6 C13 72.6(3) 4_665 .
N5 Sc2 N6 C13 -142.6(3) . .
H2B Sc2 N6 C13 166.8 . .
N8 Sc2 N6 C13 -77.4(3) . .
Sc2 Sc2 N6 C13 180.0(3) 3_655 .
Sc2 Sc2 N6 C13 119.3(3) 4_665 .
H2A Sc2 N7 C15 -177.8 . .
N5 Sc2 N7 C15 101.0(4) 4_665 .
N5 Sc2 N7 C15 -80.3(4) . .
H2B Sc2 N7 C15 17.1 . .
N6 Sc2 N7 C15 -150.0(4) . .
N8 Sc2 N7 C15 -12.8(3) . .
Sc2 Sc2 N7 C15 -76.2(5) 3_655 .
Sc2 Sc2 N7 C15 97.8(4) 4_665 .
H2A Sc2 N7 C14 -22.2 . .
N5 Sc2 N7 C14 -103.4(3) 4_665 .
N5 Sc2 N7 C14 75.3(4) . .
H2B Sc2 N7 C14 172.7 . .
N6 Sc2 N7 C14 5.6(3) . .
N8 Sc2 N7 C14 142.8(4) . .
Sc2 Sc2 N7 C14 79.4(5) 3_655 .
Sc2 Sc2 N7 C14 -106.7(3) 4_665 .
N7 Sc2 N8 C17 -88.4(4) . .
H2A Sc2 N8 C17 81.1 . .
N5 Sc2 N8 C17 175.7(4) 4_665 .
N5 Sc2 N8 C17 30.4(4) . .
H2B Sc2 N8 C17 108.5 . .
N6 Sc2 N8 C17 -35.5(4) . .
Sc2 Sc2 N8 C17 68.9(4) 3_655 .
Sc2 Sc2 N8 C17 127.9(4) 4_665 .
N7 Sc2 N8 C20 137.7(6) . .
H2A Sc2 N8 C20 -52.8 . .
N5 Sc2 N8 C20 41.8(6) 4_665 .
N5 Sc2 N8 C20 -103.5(6) . .
H2B Sc2 N8 C20 -25.5 . .
N6 Sc2 N8 C20 -169.4(6) . .
Sc2 Sc2 N8 C20 -65.0(6) 3_655 .
Sc2 Sc2 N8 C20 -6.0(6) 4_665 .
N7 Sc2 N8 C16 27.7(5) . .
H2A Sc2 N8 C16 -162.8 . .
N5 Sc2 N8 C16 -68.2(5) 4_665 .
N5 Sc2 N8 C16 146.5(5) . .
H2B Sc2 N8 C16 -135.5 . .
N6 Sc2 N8 C16 80.5(5) . .
Sc2 Sc2 N8 C16 -175.0(5) 3_655 .
Sc2 Sc2 N8 C16 -116.0(5) 4_665 .
C18 N5 C11 C12 -93.6(5) . .
Sc2 N5 C11 C12 135.1(3) 3_655 .
Sc2 N5 C11 C12 31.0(4) . .
C19 N6 C12 C11 -80.4(4) . .
C13 N6 C12 C11 164.3(4) . .
Sc2 N6 C12 C11 53.3(4) . .
N5 C11 C12 N6 -62.3(5) . .
C19 N6 C13 C14 177.2(4) . .
C12 N6 C13 C14 -65.2(5) . .
Sc2 N6 C13 C14 41.3(4) . .
C15 N7 C14 C13 173.4(4) . .
Sc2 N7 C14 C13 15.3(5) . .
N6 C13 C14 N7 -38.5(5) . .
C14 N7 C15 C16 -165.2(6) . .
Sc2 N7 C15 C16 -6.4(7) . .
N7 C15 C16 N8 34.6(9) . .
C17 N8 C16 C15 66.3(8) . .
C20 N8 C16 C15 -172.1(7) . .
Sc2 N8 C16 C15 -41.4(8) . .
C20 N8 C17 C18 89.5(7) . .
C16 N8 C17 C18 -160.7(5) . .
Sc2 N8 C17 C18 -50.6(6) . .
C11 N5 C18 C17 104.7(6) . .
Sc2 N5 C18 C17 -125.2(5) 3_655 .
Sc2 N5 C18 C17 -18.5(6) . .
N8 C17 C18 N5 51.6(7) . .
N11 Sc3 N9 C28 -53.0(4) . .
H3A Sc3 N9 C28 90.6 . .
N9 Sc3 N9 C28 133.9(4) 4_765 .
H3B Sc3 N9 C28 160.5 . .
N10 Sc3 N9 C28 -119.8(4) . .
N12 Sc3 N9 C28 11.9(4) . .
Sc3 Sc3 N9 C28 121.2(4) 3_645 .
Sc3 Sc3 N9 C28 125.0(4) 4_765 .
N11 Sc3 N9 C21 70.6(3) . .
H3A Sc3 N9 C21 -145.8 . .
N9 Sc3 N9 C21 -102.5(4) 4_765 .
H3B Sc3 N9 C21 -76.0 . .
N10 Sc3 N9 C21 3.8(3) . .
N12 Sc3 N9 C21 135.5(3) . .
Sc3 Sc3 N9 C21 -115.2(3) 3_645 .
Sc3 Sc3 N9 C21 -111.4(3) 4_765 .
N11 Sc3 N9 Sc3 -174.20(17) . 3_645
H3A Sc3 N9 Sc3 -30.5 . 3_645
N9 Sc3 N9 Sc3 12.7(5) 4_765 3_645
H3B Sc3 N9 Sc3 39.3 . 3_645
N10 Sc3 N9 Sc3 119.01(17) . 3_645
N12 Sc3 N9 Sc3 -109.30(18) . 3_645
Sc3 Sc3 N9 Sc3 3.85(16) 4_765 3_645
N11 Sc3 N10 C29 147.3(4) . .
H3A Sc3 N10 C29 -42.6 . .
N9 Sc3 N10 C29 -95.1(4) . .
N9 Sc3 N10 C29 49.8(4) 4_765 .
H3B Sc3 N10 C29 -18.8 . .
N12 Sc3 N10 C29 -158.4(4) . .
Sc3 Sc3 N10 C29 -57.7(4) 3_645 .
Sc3 Sc3 N10 C29 3.9(4) 4_765 .
N11 Sc3 N10 C22 -92.1(3) . .
H3A Sc3 N10 C22 78.0 . .
N9 Sc3 N10 C22 25.5(3) . .
N9 Sc3 N10 C22 170.4(3) 4_765 .
H3B Sc3 N10 C22 101.8 . .
N12 Sc3 N10 C22 -37.8(3) . .
Sc3 Sc3 N10 C22 62.9(3) 3_645 .
Sc3 Sc3 N10 C22 124.5(2) 4_765 .
N11 Sc3 N10 C23 22.7(3) . .
H3A Sc3 N10 C23 -167.2 . .
N9 Sc3 N10 C23 140.3(3) . .
N9 Sc3 N10 C23 -74.8(3) 4_765 .
H3B Sc3 N10 C23 -143.4 . .
N12 Sc3 N10 C23 77.0(3) . .
Sc3 Sc3 N10 C23 177.7(3) 3_645 .
Sc3 Sc3 N10 C23 -120.7(3) 4_765 .
H3A Sc3 N11 C24 -172.0 . .
N9 Sc3 N11 C24 -72.7(4) . .
N9 Sc3 N11 C24 103.3(4) 4_765 .
H3B Sc3 N11 C24 23.5 . .
N10 Sc3 N11 C24 -2.5(4) . .
N12 Sc3 N11 C24 -139.1(4) . .
Sc3 Sc3 N11 C24 -82.1(5) 3_645 .
Sc3 Sc3 N11 C24 110.6(4) 4_765 .
H3A Sc3 N11 C25 -16.2 . .
N9 Sc3 N11 C25 83.1(4) . .
N9 Sc3 N11 C25 -100.9(4) 4_765 .
H3B Sc3 N11 C25 179.3 . .
N10 Sc3 N11 C25 153.3(4) . .
N12 Sc3 N11 C25 16.7(4) . .
Sc3 Sc3 N11 C25 73.7(5) 3_645 .
Sc3 Sc3 N11 C25 -93.6(4) 4_765 .
N11 Sc3 N12 C30B -133.6(11) . .
H3A Sc3 N12 C30B 27.3 . .
N9 Sc3 N12 C30B 107.3(11) . .
N9 Sc3 N12 C30B -39.0(11) 4_765 .
H3B Sc3 N12 C30B 60.0 . .
N10 Sc3 N12 C30B 172.0(11) . .
Sc3 Sc3 N12 C30B 67.2(11) 3_645 .
Sc3 Sc3 N12 C30B 9.6(11) 4_765 .
N11 Sc3 N12 C27B 84.1(6) . .
H3A Sc3 N12 C27B -115.0 . .
N9 Sc3 N12 C27B -34.9(6) . .
N9 Sc3 N12 C27B 178.7(6) 4_765 .
H3B Sc3 N12 C27B -82.3 . .
N10 Sc3 N12 C27B 29.7(7) . .
Sc3 Sc3 N12 C27B -75.1(6) 3_645 .
Sc3 Sc3 N12 C27B -132.7(6) 4_765 .
N11 Sc3 N12 C30A -109.9(6) . .
H3A Sc3 N12 C30A 51.0 . .
N9 Sc3 N12 C30A 131.0(6) . .
N9 Sc3 N12 C30A -15.3(6) 4_765 .
H3B Sc3 N12 C30A 83.6 . .
N10 Sc3 N12 C30A -164.3(6) . .
Sc3 Sc3 N12 C30A 90.9(6) 3_645 .
Sc3 Sc3 N12 C30A 33.2(6) 4_765 .
N11 Sc3 N12 C26A 15.5(4) . .
H3A Sc3 N12 C26A 176.4 . .
N9 Sc3 N12 C26A -103.5(4) . .
N9 Sc3 N12 C26A 110.1(4) 4_765 .
H3B Sc3 N12 C26A -150.9 . .
N10 Sc3 N12 C26A -38.9(5) . .
Sc3 Sc3 N12 C26A -143.7(4) 3_645 .
Sc3 Sc3 N12 C26A 158.7(4) 4_765 .
N11 Sc3 N12 C27A 129.9(4) . .
H3A Sc3 N12 C27A -69.2 . .
N9 Sc3 N12 C27A 10.8(4) . .
N9 Sc3 N12 C27A -135.5(4) 4_765 .
H3B Sc3 N12 C27A -36.6 . .
N10 Sc3 N12 C27A 75.5(4) . .
Sc3 Sc3 N12 C27A -29.3(4) 3_645 .
Sc3 Sc3 N12 C27A -87.0(4) 4_765 .
N11 Sc3 N12 C26B -25.1(7) . .
H3A Sc3 N12 C26B 135.7 . .
N9 Sc3 N12 C26B -144.2(7) . .
N9 Sc3 N12 C26B 69.5(7) 4_765 .
H3B Sc3 N12 C26B 168.4 . .
N10 Sc3 N12 C26B -79.5(7) . .
Sc3 Sc3 N12 C26B 175.7(7) 3_645 .
Sc3 Sc3 N12 C26B 118.0(7) 4_765 .
C28 N9 C21 C22 90.4(5) . .
Sc3 N9 C21 C22 -34.7(5) . .
Sc3 N9 C21 C22 -137.5(4) 3_645 .
C29 N10 C22 C21 80.5(5) . .
C23 N10 C22 C21 -162.3(4) . .
Sc3 N10 C22 C21 -52.4(4) . .
N9 C21 C22 N10 64.3(6) . .
C29 N10 C23 C24 -176.4(4) . .
C22 N10 C23 C24 65.3(5) . .
Sc3 N10 C23 C24 -40.2(4) . .
C25 N11 C24 C23 -176.6(4) . .
Sc3 N11 C24 C23 -19.0(5) . .
N10 C23 C24 N11 40.1(5) . .
C24 N11 C25 C26B 158.4(11) . .
Sc3 N11 C25 C26B -0.4(12) . .
C24 N11 C25 C26A 112.7(6) . .
Sc3 N11 C25 C26A -46.2(7) . .
C30B N12 C26A C25 113.0(10) . .
C27B N12 C26A C25 -134.7(9) . .
C30A N12 C26A C25 92.4(8) . .
C27A N12 C26A C25 -152.1(6) . .
C26B N12 C26A C25 44.2(11) . .
Sc3 N12 C26A C25 -41.4(6) . .
C26B C25 C26A N12 -56.3(13) . .
N11 C25 C26A N12 56.7(7) . .
C30B N12 C27A C28 -165.8(11) . .
C27B N12 C27A C28 54.8(10) . .
C30A N12 C27A C28 -165.3(7) . .
C26A N12 C27A C28 77.7(8) . .
C26B N12 C27A C28 96.7(15) . .
Sc3 N12 C27A C28 -34.4(7) . .
C27B N12 C27A C30B -139.4(13) . .
C30A N12 C27A C30B 0.5(12) . .
C26A N12 C27A C30B -116.5(10) . .
C26B N12 C27A C30B -97.5(16) . .
Sc3 N12 C27A C30B 131.3(9) . .
N11 C25 C26B N12 -28.5(18) . .
C26A C25 C26B N12 57.4(12) . .
C30B N12 C26B C25 170.2(16) . .
C27B N12 C26B C25 -66.1(16) . .
C30A N12 C26B C25 158.5(16) . .
C26A N12 C26B C25 -67.2(14) . .
C27A N12 C26B C25 -95.7(18) . .
Sc3 N12 C26B C25 36.4(15) . .
C30B N12 C27B C28 -94.9(14) . .
C30A N12 C27B C28 -109.8(12) . .
C26A N12 C27B C28 156.6(12) . .
C27A N12 C27B C28 -47.0(8) . .
C26B N12 C27B C28 155.8(10) . .
Sc3 N12 C27B C28 53.2(10) . .
N12 C27A C28 N9 50.5(8) . .
C30B C27A C28 N9 24(2) . .
N12 C27A C28 C27B -48.1(9) . .
C30B C27A C28 C27B -74(2) . .
C21 N9 C28 C27A -160.6(6) . .
Sc3 N9 C28 C27A -37.8(7) . .
Sc3 N9 C28 C27A 69.6(6) 3_645 .
C21 N9 C28 C27B -110.8(7) . .
Sc3 N9 C28 C27B 12.0(8) . .
Sc3 N9 C28 C27B 119.4(7) 3_645 .
N12 C27B C28 C27A 53.7(9) . .
N12 C27B C28 N9 -49.7(12) . .
C27B N12 C30A C30B 40(4) . .
C26A N12 C30A C30B 116(3) . .
C27A N12 C30A C30B -1(3) . .
C26B N12 C30A C30B 145(3) . .
Sc3 N12 C30A C30B -120(3) . .
N12 C30A C30B C27A 1(3) . .
C27B N12 C30B C30A -149(3) . .
C26A N12 C30B C30A -72(3) . .
C27A N12 C30B C30A 179(3) . .
C26B N12 C30B C30A -35(3) . .
Sc3 N12 C30B C30A 74(3) . .
C27B N12 C30B C27A 31.8(9) . .
C30A N12 C30B C27A -179(3) . .
C26A N12 C30B C27A 109.0(7) . .
C26B N12 C30B C27A 146.4(8) . .
Sc3 N12 C30B C27A -104.4(8) . .
C28 C27A C30B C30A 33(6) . .
N12 C27A C30B C30A -2(4) . .
C28 C27A C30B N12 34(2) . .
C36A C31A C32A C33A -0.6(10) . .
S1A C31A C32A C33A 176.0(6) . .
C31A C32A C33A C34A -0.9(11) . .
C32A C33A C34A C35A 1.4(12) . .
C33A C34A C35A C36A -0.4(12) . .
C32A C31A C36A C35A 1.6(12) . .
S1A C31A C36A C35A -174.7(7) . .
C34A C35A C36A C31A -1.2(13) . .
C40A O1A C37A C38A -12(2) . .
O1A C37A C38A C39A 22.7(19) . .
C37A C38A C39A C40A -28.1(18) . .
C38A C39A C40A O1A 18.1(18) . .
C37A O1A C40A C39A -3(2) . .
C36B C31B C32B C33B 0.0 . .
S1B C31B C32B C33B -175.0(14) . .
C31B C32B C33B C34B 0.0 . .
C32B C33B C34B C35B 0.0 . .
C33B C34B C35B C36B 0.0 . .
C34B C35B C36B C31B 0.0 . .
C32B C31B C36B C35B 0.0 . .
S1B C31B C36B C35B 175.3(13) . .
C40B O1B C37B C38B 27(5) . .
O1B C37B C38B C39B -20(4) . .
C37B C38B C39B C40B 12(3) . .
C37B O1B C40B C39B -21(5) . .
C38B C39B C40B O1B 4(3) . .
